data_2017257
loop_
_publ_author_name
'Bakowicz, Julia'
'Turowska-Tyrk, Ilona'

_publ_section_title
;
 2-Oxo-2-phenyl-<i>N</i>-[(<i>R</i>)-1-phenylethyl]acetamide and
 <i>N</i>,<i>N</i>-dimethyl-2-(1-naphthyl)-2-oxoacetamide: possibility
 of Yang photocyclization in a crystal
;
_journal_coeditor_code SK3330
_journal_issue 8
_journal_name_full 'Acta Crystallographica Section C'
_journal_page_first o377
_journal_page_last o380
_journal_paper_doi 10.1107/S0108270109025451
_journal_volume 65
_journal_year 2009
_chemical_formula_iupac 'C16 H15 N O2'
_chemical_formula_moiety 'C16 H15 N O2'
_chemical_formula_sum 'C16 H15 N O2'
_chemical_formula_weight 253.29
_chemical_name_systematic
;
2-Oxo-2-phenyl-<i>N</i>-[(<i>R</i>)-1-phenylethyl]acetamide
;
_space_group_IT_number 1
_symmetry_cell_setting triclinic
_symmetry_space_group_name_Hall 'P 1'
_symmetry_space_group_name_H-M 'P 1'
_atom_sites_solution_hydrogens geom
_atom_sites_solution_primary direct
_atom_sites_solution_secondary difmap
_audit_creation_method SHELXL97
_cell_angle_alpha 93.32(2)
_cell_angle_beta 114.45(3)
_cell_angle_gamma 113.75(3)
_cell_formula_units_Z 2
_cell_length_a 8.593(2)
_cell_length_b 9.761(2)
_cell_length_c 10.054(3)
_cell_measurement_reflns_used 1169
_cell_measurement_temperature 299(2)
_cell_measurement_theta_max 19.72
_cell_measurement_theta_min 2.71
_cell_volume 676.6(4)
_computing_cell_refinement 'CrysAlisCCD (Oxford Diffraction, 2003)'
_computing_data_collection 'CrysAlisCCD (Oxford Diffraction, 2003)'
_computing_data_reduction 'CrysAlisRED (Oxford Diffraction, 2003)'
_computing_molecular_graphics 'ORTEP-3 for Windows (Farrugia, 1997)'
_computing_publication_material 'SHELXL97 (Sheldrick, 2008)'
_computing_structure_refinement 'SHELXL97 (Sheldrick, 2008)'
_computing_structure_solution 'SHELXS97 (Sheldrick, 2008)'
_diffrn_ambient_temperature 299(2)
_diffrn_measured_fraction_theta_full 0.951
_diffrn_measured_fraction_theta_max 0.951
_diffrn_measurement_device_type 'Kuma KM4 CCD'
_diffrn_measurement_method \w
_diffrn_radiation_monochromator graphite
_diffrn_radiation_source 'fine-focus sealed tube'
_diffrn_radiation_type MoK\a
_diffrn_radiation_wavelength 0.71073
_diffrn_reflns_av_R_equivalents 0.0434
_diffrn_reflns_av_sigmaI/netI 0.0474
_diffrn_reflns_limit_h_max 10
_diffrn_reflns_limit_h_min -10
_diffrn_reflns_limit_k_max 11
_diffrn_reflns_limit_k_min -9
_diffrn_reflns_limit_l_max 11
_diffrn_reflns_limit_l_min -11
_diffrn_reflns_number 3656
_diffrn_reflns_theta_full 25.00
_diffrn_reflns_theta_max 25.00
_diffrn_reflns_theta_min 3.08
_exptl_absorpt_coefficient_mu 0.082
_exptl_absorpt_correction_type none
_exptl_crystal_colour colourless
_exptl_crystal_density_diffrn 1.243
_exptl_crystal_density_method 'not measured'
_exptl_crystal_description block
_exptl_crystal_F_000 268
_exptl_crystal_size_max 0.50
_exptl_crystal_size_mid 0.30
_exptl_crystal_size_min 0.15
_refine_diff_density_max 0.363
_refine_diff_density_min -0.199
_refine_ls_abs_structure_details
;
The absolute structure was assigned according to the information
from Sigma--Aldrich.
;
_refine_ls_extinction_method none
_refine_ls_goodness_of_fit_ref 1.054
_refine_ls_hydrogen_treatment mixed
_refine_ls_matrix_type full
_refine_ls_number_parameters 349
_refine_ls_number_reflns 2248
_refine_ls_number_restraints 3
_refine_ls_restrained_S_all 1.053
_refine_ls_R_factor_all 0.0735
_refine_ls_R_factor_gt 0.0609
_refine_ls_shift/su_max 0.000
_refine_ls_shift/su_mean 0.000
_refine_ls_structure_factor_coef Fsqd
_refine_ls_weighting_details 'calc w = 1/[\s^2^(Fo^2^)+(0.1105P)^2^] where P=(Fo^2^+2Fc^2^)/3'
_refine_ls_weighting_scheme calc
_refine_ls_wR_factor_gt 0.1567
_refine_ls_wR_factor_ref 0.1702
_reflns_number_gt 1671
_reflns_number_total 2248
_reflns_threshold_expression I>2\s(I)
_cod_data_source_file sk3330.cif
_cod_data_source_block I
_cod_original_cell_volume 676.6(3)
_cod_database_code 2017257
_cod_database_fobs_code 2017257

loop_
_symmetry_equiv_pos_as_xyz
'x, y, z'

loop_
_atom_site_type_symbol
_atom_site_label
_atom_site_fract_x
_atom_site_fract_y
_atom_site_fract_z
_atom_site_U_iso_or_equiv
_atom_site_adp_type
_atom_site_calc_flag
_atom_site_refinement_flags
_atom_site_occupancy
_atom_site_disorder_assembly
_atom_site_disorder_group
C C1A 0.8298(8) 0.2058(6) 0.2069(6) 0.0645(13) Uani d . 1 . .
H H1A 0.7285 0.1553 0.1084 0.077 Uiso calc R 1 . .
C C2A 1.0168(9) 0.2522(7) 0.2349(7) 0.0745(15) Uani d . 1 . .
H H2A 1.0420 0.2341 0.1560 0.089 Uiso calc R 1 . .
C C3A 1.1649(9) 0.3251(7) 0.3797(8) 0.0825(17) Uani d . 1 . .
H H3A 1.2918 0.3573 0.3994 0.099 Uiso calc R 1 . .
C C4A 1.1285(8) 0.3511(8) 0.4957(8) 0.0850(18) Uani d . 1 . .
H H4A 1.2305 0.3985 0.5942 0.102 Uiso calc R 1 . .
C C5A 0.9448(8) 0.3086(7) 0.4690(6) 0.0745(15) Uani d . 1 . .
H H5A 0.9219 0.3300 0.5486 0.089 Uiso calc R 1 . .
C C6A 0.7901(7) 0.2328(5) 0.3219(5) 0.0537(11) Uani d . 1 . .
C C7A 0.5919(8) 0.1911(6) 0.2926(6) 0.0644(13) Uani d . 1 . .
C C8A 0.4269(7) 0.0721(6) 0.1422(7) 0.0626(12) Uani d . 1 . .
C C9A 0.1641(7) 0.0279(6) -0.1094(6) 0.0637(13) Uani d . 1 . .
H H9A 0.1572 -0.0750 -0.1229 0.076 Uiso calc R 1 . .
C C10A -0.0292(6) 0.0056(5) -0.1274(6) 0.0557(11) Uani d . 1 . .
C C11A -0.1068(8) 0.0993(6) -0.1885(7) 0.0701(14) Uani d . 1 . .
H H11A -0.0375 0.1832 -0.2154 0.084 Uiso calc R 1 . .
C C12A -0.2912(10) 0.0683(9) -0.2104(8) 0.091(2) Uani d . 1 . .
H H12A -0.3458 0.1305 -0.2531 0.110 Uiso calc R 1 . .
C C13A -0.3893(9) -0.0540(9) -0.1684(8) 0.089(2) Uani d . 1 . .
H H13A -0.5116 -0.0752 -0.1827 0.107 Uiso calc R 1 . .
C C14A -0.3115(11) -0.1440(9) -0.1069(9) 0.095(2) Uani d . 1 . .
H H14A -0.3793 -0.2267 -0.0778 0.114 Uiso calc R 1 . .
C C15A -0.1334(9) -0.1143(7) -0.0869(7) 0.0786(15) Uani d . 1 . .
H H15A -0.0812 -0.1779 -0.0443 0.094 Uiso calc R 1 . .
C C16A 0.2142(10) 0.0996(9) -0.2256(8) 0.0927(19) Uani d . 1 . .
H H16A 0.3368 0.1089 -0.2088 0.139 Uiso calc R 1 . .
H H16B 0.2215 0.2007 -0.2156 0.139 Uiso calc R 1 . .
H H16C 0.1159 0.0345 -0.3258 0.139 Uiso calc R 1 . .
N N1A 0.3198(6) 0.1215(5) 0.0463(5) 0.0621(11) Uani d . 1 . .
H HN1A 0.345(8) 0.227(7) 0.076(6) 0.074 Uiso d . 1 . .
O O1A 0.5531(6) 0.2432(6) 0.3800(5) 0.0995(15) Uani d . 1 . .
O O2A 0.4054(6) -0.0616(4) 0.1194(5) 0.0880(13) Uani d . 1 . .
C C1B -0.0127(8) 0.5380(6) 0.0496(6) 0.0611(12) Uani d . 1 . .
H H1B 0.0883 0.5585 0.1452 0.073 Uiso calc R 1 . .
C C2B -0.1918(9) 0.5111(7) 0.0328(8) 0.0761(16) Uani d . 1 . .
H H2B -0.2110 0.5146 0.1172 0.091 Uiso calc R 1 . .
C C3B -0.3401(8) 0.4795(7) -0.1084(9) 0.0837(18) Uani d . 1 . .
H H3B -0.4602 0.4623 -0.1200 0.100 Uiso calc R 1 . .
C C4B -0.3131(9) 0.4732(9) -0.2303(8) 0.100(2) Uani d . 1 . .
H H4B -0.4161 0.4481 -0.3262 0.120 Uiso calc R 1 . .
C C5B -0.1350(8) 0.5033(8) -0.2154(7) 0.0814(17) Uani d . 1 . .
H H5B -0.1175 0.5024 -0.3006 0.098 Uiso calc R 1 . .
C C6B 0.0160(6) 0.5343(5) -0.0763(5) 0.0529(11) Uani d . 1 . .
C C7B 0.2036(7) 0.5603(5) -0.0624(5) 0.0573(12) Uani d . 1 . .
C C8B 0.3506(7) 0.5522(5) 0.0814(6) 0.0544(11) Uani d . 1 . .
C C9B 0.6092(7) 0.6812(6) 0.3414(6) 0.0599(12) Uani d . 1 . .
H H9B 0.5664 0.5741 0.3497 0.072 Uiso calc R 1 . .
C C10B 0.8102(7) 0.7420(5) 0.3616(5) 0.0534(11) Uani d . 1 . .
C C11B 0.8882(8) 0.8619(6) 0.3067(7) 0.0733(15) Uani d . 1 . .
H H11B 0.8122 0.9040 0.2486 0.088 Uiso calc R 1 . .
C C12B 1.0776(9) 0.9209(7) 0.3363(8) 0.0857(18) Uani d . 1 . .
H H12B 1.1290 1.0043 0.3004 0.103 Uiso calc R 1 . .
C C13B 1.1892(9) 0.8598(8) 0.4163(9) 0.0877(18) Uani d . 1 . .
H H13B 1.3166 0.8998 0.4346 0.105 Uiso calc R 1 . .
C C14B 1.1143(9) 0.7380(9) 0.4709(8) 0.091(2) Uani d . 1 . .
H H14B 1.1907 0.6952 0.5269 0.110 Uiso calc R 1 . .
C C15B 0.9268(9) 0.6801(7) 0.4424(7) 0.0784(16) Uani d . 1 . .
H H15B 0.8763 0.5966 0.4786 0.094 Uiso calc R 1 . .
C C16B 0.6068(9) 0.7743(10) 0.4662(7) 0.096(2) Uani d . 1 . .
H H16D 0.4769 0.7328 0.4513 0.144 Uiso calc R 1 . .
H H16E 0.6529 0.8810 0.4634 0.144 Uiso calc R 1 . .
H H16F 0.6891 0.7682 0.5630 0.144 Uiso calc R 1 . .
N N1B 0.4691(6) 0.6779(4) 0.1952(5) 0.0584(10) Uani d . 1 . .
H HN1B 0.447(8) 0.766(7) 0.172(6) 0.070 Uiso d . 1 . .
O O1B 0.2394(6) 0.5755(7) -0.1671(5) 0.1039(16) Uani d . 1 . .
O O2B 0.3527(6) 0.4268(4) 0.0846(5) 0.0849(12) Uani d . 1 . .

loop_
_atom_site_aniso_label
_atom_site_aniso_U_11
_atom_site_aniso_U_22
_atom_site_aniso_U_33
_atom_site_aniso_U_12
_atom_site_aniso_U_13
_atom_site_aniso_U_23
C1A 0.065(3) 0.069(3) 0.053(3) 0.031(2) 0.023(3) 0.012(2)
C2A 0.078(4) 0.079(3) 0.076(4) 0.040(3) 0.041(3) 0.024(3)
C3A 0.061(4) 0.082(4) 0.101(5) 0.033(3) 0.035(4) 0.027(3)
C4A 0.058(4) 0.102(5) 0.068(4) 0.040(3) 0.008(3) 0.005(3)
C5A 0.076(4) 0.092(4) 0.054(3) 0.050(3) 0.021(3) 0.012(3)
C6A 0.056(3) 0.054(2) 0.052(3) 0.033(2) 0.019(2) 0.014(2)
C7A 0.069(3) 0.069(3) 0.062(3) 0.040(3) 0.028(3) 0.019(2)
C8A 0.062(3) 0.056(3) 0.085(4) 0.037(2) 0.038(3) 0.029(2)
C9A 0.058(3) 0.054(2) 0.069(3) 0.028(2) 0.021(3) 0.004(2)
C10A 0.050(3) 0.055(3) 0.055(3) 0.025(2) 0.020(2) 0.009(2)
C11A 0.073(3) 0.060(3) 0.082(4) 0.038(3) 0.034(3) 0.020(3)
C12A 0.080(4) 0.109(5) 0.085(4) 0.064(4) 0.023(4) 0.008(4)
C13A 0.057(3) 0.099(5) 0.095(5) 0.028(3) 0.033(4) -0.004(4)
C14A 0.089(5) 0.088(4) 0.108(5) 0.031(4) 0.057(4) 0.026(4)
C15A 0.075(4) 0.069(3) 0.087(4) 0.031(3) 0.037(3) 0.024(3)
C16A 0.073(4) 0.115(5) 0.083(4) 0.036(4) 0.041(4) 0.013(4)
N1A 0.056(2) 0.045(2) 0.075(3) 0.0262(18) 0.021(2) 0.0081(19)
O1A 0.085(3) 0.143(4) 0.081(3) 0.065(3) 0.040(2) 0.006(3)
O2A 0.088(3) 0.059(2) 0.108(3) 0.041(2) 0.033(2) 0.023(2)
C1B 0.062(3) 0.071(3) 0.058(3) 0.035(2) 0.031(3) 0.020(2)
C2B 0.078(4) 0.082(4) 0.099(5) 0.044(3) 0.060(4) 0.033(3)
C3B 0.051(3) 0.082(4) 0.111(5) 0.029(3) 0.036(4) 0.013(3)
C4B 0.056(4) 0.137(6) 0.074(4) 0.051(4) 0.002(3) -0.004(4)
C5B 0.067(4) 0.115(5) 0.053(3) 0.044(3) 0.021(3) 0.010(3)
C6B 0.048(2) 0.053(2) 0.054(3) 0.024(2) 0.021(2) 0.010(2)
C7B 0.051(3) 0.063(3) 0.052(3) 0.023(2) 0.025(2) 0.005(2)
C8B 0.048(3) 0.052(3) 0.063(3) 0.024(2) 0.027(2) 0.009(2)
C9B 0.059(3) 0.065(3) 0.056(3) 0.034(2) 0.022(2) 0.017(2)
C10B 0.057(3) 0.058(3) 0.051(3) 0.036(2) 0.022(2) 0.013(2)
C11B 0.071(3) 0.075(3) 0.088(4) 0.045(3) 0.038(3) 0.037(3)
C12B 0.078(4) 0.085(4) 0.109(5) 0.041(3) 0.053(4) 0.041(4)
C13B 0.066(4) 0.100(4) 0.102(5) 0.044(3) 0.039(4) 0.021(4)
C14B 0.071(4) 0.116(5) 0.100(5) 0.062(4) 0.032(4) 0.043(4)
C15B 0.075(4) 0.083(4) 0.093(4) 0.049(3) 0.040(3) 0.042(3)
C16B 0.070(4) 0.144(6) 0.067(4) 0.054(4) 0.027(3) 0.007(4)
N1B 0.056(2) 0.049(2) 0.061(2) 0.0297(18) 0.016(2) 0.0092(18)
O1B 0.077(3) 0.164(5) 0.068(3) 0.047(3) 0.042(2) 0.025(3)
O2B 0.091(3) 0.0501(19) 0.099(3) 0.0392(18) 0.029(2) 0.0066(18)

loop_
_atom_type_symbol
_atom_type_description
_atom_type_scat_dispersion_real
_atom_type_scat_dispersion_imag
_atom_type_scat_source
C C 0.0033 0.0016 'International Tables Vol C Tables 4.2.6.8 and 6.1.1.4'
H H 0.0000 0.0000 'International Tables Vol C Tables 4.2.6.8 and 6.1.1.4'
N N 0.0061 0.0033 'International Tables Vol C Tables 4.2.6.8 and 6.1.1.4'
O O 0.0106 0.0060 'International Tables Vol C Tables 4.2.6.8 and 6.1.1.4'

loop_
_geom_angle_atom_site_label_1
_geom_angle_atom_site_label_2
_geom_angle_atom_site_label_3
_geom_angle_site_symmetry_1
_geom_angle_site_symmetry_3
_geom_angle
_geom_angle_publ_flag
C6A C1A C2A . . 121.1(5) ?
C6A C1A H1A . . 119.5 ?
C2A C1A H1A . . 119.5 ?
C3A C2A C1A . . 119.3(6) ?
C3A C2A H2A . . 120.4 ?
C1A C2A H2A . . 120.4 ?
C4A C3A C2A . . 120.5(6) ?
C4A C3A H3A . . 119.7 ?
C2A C3A H3A . . 119.7 ?
C5A C4A C3A . . 120.7(6) ?
C5A C4A H4A . . 119.6 ?
C3A C4A H4A . . 119.6 ?
C4A C5A C6A . . 119.9(6) ?
C4A C5A H5A . . 120.0 ?
C6A C5A H5A . . 120.0 ?
C1A C6A C5A . . 118.4(5) ?
C1A C6A C7A . . 121.7(4) ?
C5A C6A C7A . . 119.8(5) ?
O1A C7A C6A . . 124.3(5) ?
O1A C7A C8A . . 119.1(5) ?
C6A C7A C8A . . 116.6(4) ?
O2A C8A N1A . . 124.7(5) ?
O2A C8A C7A . . 118.9(5) ?
N1A C8A C7A . . 116.4(4) ?
N1A C9A C10A . . 110.1(4) ?
N1A C9A C16A . . 110.4(4) ?
C10A C9A C16A . . 113.8(5) ?
N1A C9A H9A . . 107.4 ?
C10A C9A H9A . . 107.4 ?
C16A C9A H9A . . 107.4 ?
C15A C10A C11A . . 118.4(5) ?
C15A C10A C9A . . 119.4(5) ?
C11A C10A C9A . . 122.1(4) ?
C10A C11A C12A . . 119.8(5) ?
C10A C11A H11A . . 120.1 ?
C12A C11A H11A . . 120.1 ?
C13A C12A C11A . . 119.2(6) ?
C13A C12A H12A . . 120.4 ?
C11A C12A H12A . . 120.4 ?
C14A C13A C12A . . 120.8(6) ?
C14A C13A H13A . . 119.6 ?
C12A C13A H13A . . 119.6 ?
C13A C14A C15A . . 119.9(6) ?
C13A C14A H14A . . 120.0 ?
C15A C14A H14A . . 120.0 ?
C14A C15A C10A . . 121.9(6) ?
C14A C15A H15A . . 119.0 ?
C10A C15A H15A . . 119.0 ?
C9A C16A H16A . . 109.5 ?
C9A C16A H16B . . 109.5 ?
H16A C16A H16B . . 109.5 ?
C9A C16A H16C . . 109.5 ?
H16A C16A H16C . . 109.5 ?
H16B C16A H16C . . 109.5 ?
C8A N1A C9A . . 124.3(4) ?
C8A N1A HN1A . . 119(3) ?
C9A N1A HN1A . . 117(3) ?
C2B C1B C6B . . 120.0(5) ?
C2B C1B H1B . . 120.0 ?
C6B C1B H1B . . 120.0 ?
C3B C2B C1B . . 119.6(6) ?
C3B C2B H2B . . 120.2 ?
C1B C2B H2B . . 120.2 ?
C4B C3B C2B . . 120.2(6) ?
C4B C3B H3B . . 119.9 ?
C2B C3B H3B . . 119.9 ?
C3B C4B C5B . . 120.9(6) ?
C3B C4B H4B . . 119.5 ?
C5B C4B H4B . . 119.5 ?
C6B C5B C4B . . 120.4(6) ?
C6B C5B H5B . . 119.8 ?
C4B C5B H5B . . 119.8 ?
C5B C6B C1B . . 118.7(5) ?
C5B C6B C7B . . 120.0(4) ?
C1B C6B C7B . . 121.2(4) ?
O1B C7B C6B . . 122.4(5) ?
O1B C7B C8B . . 118.1(5) ?
C6B C7B C8B . . 119.2(4) ?
O2B C8B N1B . . 123.6(5) ?
O2B C8B C7B . . 117.7(4) ?
N1B C8B C7B . . 118.7(4) ?
N1B C9B C10B . . 113.9(4) ?
N1B C9B C16B . . 109.0(4) ?
C10B C9B C16B . . 111.1(4) ?
N1B C9B H9B . . 107.5 ?
C10B C9B H9B . . 107.5 ?
C16B C9B H9B . . 107.5 ?
C11B C10B C15B . . 117.3(5) ?
C11B C10B C9B . . 122.7(4) ?
C15B C10B C9B . . 119.9(5) ?
C10B C11B C12B . . 120.8(5) ?
C10B C11B H11B . . 119.6 ?
C12B C11B H11B . . 119.6 ?
C13B C12B C11B . . 120.9(6) ?
C13B C12B H12B . . 119.5 ?
C11B C12B H12B . . 119.5 ?
C12B C13B C14B . . 119.6(6) ?
C12B C13B H13B . . 120.2 ?
C14B C13B H13B . . 120.2 ?
C15B C14B C13B . . 119.5(5) ?
C15B C14B H14B . . 120.3 ?
C13B C14B H14B . . 120.3 ?
C14B C15B C10B . . 121.8(5) ?
C14B C15B H15B . . 119.1 ?
C10B C15B H15B . . 119.1 ?
C9B C16B H16D . . 109.5 ?
C9B C16B H16E . . 109.5 ?
H16D C16B H16E . . 109.5 ?
C9B C16B H16F . . 109.5 ?
H16D C16B H16F . . 109.5 ?
H16E C16B H16F . . 109.5 ?
C8B N1B C9B . . 123.3(4) ?
C8B N1B HN1B . . 112(3) ?
C9B N1B HN1B . . 124(3) ?

loop_
_geom_bond_atom_site_label_1
_geom_bond_atom_site_label_2
_geom_bond_site_symmetry_2
_geom_bond_distance
_geom_bond_publ_flag
C1A C6A . 1.373(7) ?
C1A C2A . 1.375(7) ?
C1A H1A . 0.9300 ?
C2A C3A . 1.365(9) ?
C2A H2A . 0.9300 ?
C3A C4A . 1.361(9) ?
C3A H3A . 0.9300 ?
C4A C5A . 1.358(8) ?
C4A H4A . 0.9300 ?
C5A C6A . 1.398(7) ?
C5A H5A . 0.9300 ?
C6A C7A . 1.472(7) ?
C7A O1A . 1.212(7) ?
C7A C8A . 1.530(8) ?
C8A O2A . 1.236(6) ?
C8A N1A . 1.298(7) ?
C9A N1A . 1.480(7) ?
C9A C10A . 1.515(7) ?
C9A C16A . 1.519(9) ?
C9A H9A . 0.9800 ?
C10A C15A . 1.361(7) ?
C10A C11A . 1.370(7) ?
C11A C12A . 1.403(8) ?
C11A H11A . 0.9300 ?
C12A C13A . 1.362(10) ?
C12A H12A . 0.9300 ?
C13A C14A . 1.340(10) ?
C13A H13A . 0.9300 ?
C14A C15A . 1.360(8) ?
C14A H14A . 0.9300 ?
C15A H15A . 0.9300 ?
C16A H16A . 0.9600 ?
C16A H16B . 0.9600 ?
C16A H16C . 0.9600 ?
N1A HN1A . 0.97(6) ?
C1B C2B . 1.386(7) ?
C1B C6B . 1.387(7) ?
C1B H1B . 0.9300 ?
C2B C3B . 1.368(10) ?
C2B H2B . 0.9300 ?
C3B C4B . 1.340(10) ?
C3B H3B . 0.9300 ?
C4B C5B . 1.376(9) ?
C4B H4B . 0.9300 ?
C5B C6B . 1.365(7) ?
C5B H5B . 0.9300 ?
C6B C7B . 1.471(6) ?
C7B O1B . 1.215(6) ?
C7B C8B . 1.507(7) ?
C8B O2B . 1.234(6) ?
C8B N1B . 1.311(6) ?
C9B N1B . 1.452(6) ?
C9B C10B . 1.500(7) ?
C9B C16B . 1.518(8) ?
C9B H9B . 0.9800 ?
C10B C11B . 1.368(7) ?
C10B C15B . 1.378(7) ?
C11B C12B . 1.376(8) ?
C11B H11B . 0.9300 ?
C12B C13B . 1.342(9) ?
C12B H12B . 0.9300 ?
C13B C14B . 1.371(10) ?
C13B H13B . 0.9300 ?
C14B C15B . 1.365(8) ?
C14B H14B . 0.9300 ?
C15B H15B . 0.9300 ?
C16B H16D . 0.9600 ?
C16B H16E . 0.9600 ?
C16B H16F . 0.9600 ?
N1B HN1B . 0.98(6) ?

loop_
_geom_hbond_atom_site_label_D
_geom_hbond_atom_site_label_H
_geom_hbond_atom_site_label_A
_geom_hbond_site_symmetry_A
_geom_hbond_distance_DH
_geom_hbond_distance_HA
_geom_hbond_distance_DA
_geom_hbond_angle_DHA
N1A HN1A O2B . 0.97(6) 1.92(6) 2.864(5) 166(5)
N1B HN1B O2A 1_565 0.98(6) 1.91(6) 2.889(5) 178(5)

loop_
_geom_torsion_atom_site_label_1
_geom_torsion_atom_site_label_2
_geom_torsion_atom_site_label_3
_geom_torsion_atom_site_label_4
_geom_torsion_site_symmetry_1
_geom_torsion_site_symmetry_2
_geom_torsion_site_symmetry_3
_geom_torsion_site_symmetry_4
_geom_torsion
_geom_torsion_publ_flag
C6A C1A C2A C3A . . . . 0.5(8) ?
C1A C2A C3A C4A . . . . 0.4(9) ?
C2A C3A C4A C5A . . . . -1.7(10) ?
C3A C4A C5A C6A . . . . 2.1(9) ?
C2A C1A C6A C5A . . . . -0.1(7) ?
C2A C1A C6A C7A . . . . 176.8(5) ?
C4A C5A C6A C1A . . . . -1.2(8) ?
C4A C5A C6A C7A . . . . -178.2(5) ?
C1A C6A C7A O1A . . . . -161.9(6) ?
C5A C6A C7A O1A . . . . 15.0(8) ?
C1A C6A C7A C8A . . . . 19.1(6) ?
C5A C6A C7A C8A . . . . -164.0(5) ?
O1A C7A C8A O2A . . . . -114.8(6) ?
C6A C7A C8A O2A . . . . 64.3(6) ?
O1A C7A C8A N1A . . . . 65.9(7) ?
C6A C7A C8A N1A . . . . -115.1(5) ?
N1A C9A C10A C15A . . . . -86.2(6) ?
C16A C9A C10A C15A . . . . 149.3(5) ?
N1A C9A C10A C11A . . . . 96.2(6) ?
C16A C9A C10A C11A . . . . -28.3(7) ?
C15A C10A C11A C12A . . . . -1.2(8) ?
C9A C10A C11A C12A . . . . 176.5(5) ?
C10A C11A C12A C13A . . . . 0.9(9) ?
C11A C12A C13A C14A . . . . 0.0(10) ?
C12A C13A C14A C15A . . . . -0.5(11) ?
C13A C14A C15A C10A . . . . 0.2(10) ?
C11A C10A C15A C14A . . . . 0.7(9) ?
C9A C10A C15A C14A . . . . -177.0(6) ?
O2A C8A N1A C9A . . . . -4.5(8) ?
C7A C8A N1A C9A . . . . 174.8(4) ?
C10A C9A N1A C8A . . . . 118.2(5) ?
C16A C9A N1A C8A . . . . -115.4(6) ?
C6B C1B C2B C3B . . . . 0.6(8) ?
C1B C2B C3B C4B . . . . 0.6(10) ?
C2B C3B C4B C5B . . . . -2.2(11) ?
C3B C4B C5B C6B . . . . 2.6(11) ?
C4B C5B C6B C1B . . . . -1.3(9) ?
C4B C5B C6B C7B . . . . 177.6(6) ?
C2B C1B C6B C5B . . . . -0.3(7) ?
C2B C1B C6B C7B . . . . -179.1(5) ?
C5B C6B C7B O1B . . . . 9.9(8) ?
C1B C6B C7B O1B . . . . -171.2(6) ?
C5B C6B C7B C8B . . . . -164.0(5) ?
C1B C6B C7B C8B . . . . 14.9(6) ?
O1B C7B C8B O2B . . . . -80.3(7) ?
C6B C7B C8B O2B . . . . 93.8(6) ?
O1B C7B C8B N1B . . . . 99.3(6) ?
C6B C7B C8B N1B . . . . -86.6(5) ?
N1B C9B C10B C11B . . . . 37.6(7) ?
C16B C9B C10B C11B . . . . -85.9(7) ?
N1B C9B C10B C15B . . . . -144.5(5) ?
C16B C9B C10B C15B . . . . 92.0(6) ?
C15B C10B C11B C12B . . . . -2.2(8) ?
C9B C10B C11B C12B . . . . 175.7(5) ?
C10B C11B C12B C13B . . . . 1.8(10) ?
C11B C12B C13B C14B . . . . -0.8(11) ?
C12B C13B C14B C15B . . . . 0.3(11) ?
C13B C14B C15B C10B . . . . -0.9(11) ?
C11B C10B C15B C14B . . . . 1.8(9) ?
C9B C10B C15B C14B . . . . -176.2(6) ?
O2B C8B N1B C9B . . . . -3.7(8) ?
C7B C8B N1B C9B . . . . 176.7(4) ?
C10B C9B N1B C8B . . . . 98.7(5) ?
C16B C9B N1B C8B . . . . -136.7(5) ?
